data_1558344
loop_
_publ_author_name
'Dick, Benjamin L.'
'Patel, Ashay'
'Cohen, Seth M.'

_publ_section_title
;
 Effect of Heterocycle Content on Metal Binding Isostere Coordination
;
_journal_name_full 'Chemical Science'
_journal_paper_doi 10.1039/D0SC02717K
_journal_year 2020
_chemical_formula_moiety 'C38 H33 B N8 O2 S Zn, C H4 O'
_chemical_formula_sum 'C39 H37 B N8 O3 S Zn'
_chemical_formula_weight 774.00
_space_group_crystal_system triclinic
_space_group_IT_number 2
_space_group_name_Hall '-P 1'
_space_group_name_H-M_alt 'P -1'
_atom_sites_solution_hydrogens mixed
_atom_sites_solution_primary dual
_audit_creation_date 2020-02-03
_audit_creation_method
;
Olex2 1.2-beta
(compiled 2018.05.29 svn.r3508 for OlexSys, GUI svn.r5506)
;
_audit_update_record
;
2020-04-28 deposited with the CCDC.	2020-06-17 downloaded from the CCDC.
;
_cell_angle_alpha 110.451(4)
_cell_angle_beta 94.891(5)
_cell_angle_gamma 107.004(4)
_cell_formula_units_Z 2
_cell_length_a 11.767(3)
_cell_length_b 13.044(3)
_cell_length_c 14.552(4)
_cell_measurement_reflns_used 6677
_cell_measurement_temperature 100(2)
_cell_measurement_theta_max 25.07
_cell_measurement_theta_min 2.64
_cell_volume 1957.0(9)
_computing_cell_refinement 'SAINT v8.34A (Bruker, 2013)'
_computing_data_collection 'APEX2 v2013.6-2 (Bruker, 2013)'
_computing_data_reduction 'SAINT v8.34A (Bruker, 2013)'
_computing_molecular_graphics 'Olex2 (Dolomanov et al., 2009)'
_computing_publication_material 'Olex2 (Dolomanov et al., 2009)'
_computing_structure_refinement 'XL (Sheldrick, 2008)'
_computing_structure_solution 'XT (Sheldrick, 2008)'
_diffrn_ambient_temperature 100.0
_diffrn_detector 'Bruker APEX CCD'
_diffrn_detector_area_resol_mean 8.0
_diffrn_detector_type 'CCD Area Detector'
_diffrn_measured_fraction_theta_full 0.999
_diffrn_measured_fraction_theta_max 0.992
_diffrn_measurement_device 'Kappa Four-Circle Diffractometer'
_diffrn_measurement_device_type 'Bruker X8 APEX'
_diffrn_measurement_method '\w and \f scans'
_diffrn_radiation_monochromator graphite
_diffrn_radiation_probe x-ray
_diffrn_radiation_type MoK\a
_diffrn_radiation_wavelength 0.71073
_diffrn_reflns_av_R_equivalents 0.0649
_diffrn_reflns_av_unetI/netI 0.0718
_diffrn_reflns_Laue_measured_fraction_full 0.999
_diffrn_reflns_Laue_measured_fraction_max 0.992
_diffrn_reflns_limit_h_max 14
_diffrn_reflns_limit_h_min -14
_diffrn_reflns_limit_k_max 15
_diffrn_reflns_limit_k_min -15
_diffrn_reflns_limit_l_max 16
_diffrn_reflns_limit_l_min -17
_diffrn_reflns_number 25764
_diffrn_reflns_point_group_measured_fraction_full 0.999
_diffrn_reflns_point_group_measured_fraction_max 0.992
_diffrn_reflns_theta_full 25.242
_diffrn_reflns_theta_max 25.422
_diffrn_reflns_theta_min 1.527
_diffrn_source 'sealed tube'
_diffrn_source_type fine-focus
_diffrn_standards_number 0
_exptl_absorpt_coefficient_mu 0.728
_exptl_absorpt_correction_T_max 0.4901
_exptl_absorpt_correction_T_min 0.3606
_exptl_absorpt_correction_type multi-scan
_exptl_absorpt_process_details
'SADABS-2016/2 (Bruker,2016/2) was used for absorption correction. wR2(int) was 0.0884 before and 0.0588 after correction. The Ratio of minimum to maximum transmission is 0.7358. The \l/2 correction factor is 0.00150.'
_exptl_crystal_colour colourless
_exptl_crystal_colour_primary colourless
_exptl_crystal_density_diffrn 1.313
_exptl_crystal_description Plate
_exptl_crystal_F_000 804
_exptl_crystal_recrystallization_method 'Re-crystallisation from solvent: benzene/methanol/pentane'
_exptl_crystal_size_max 0.8
_exptl_crystal_size_mid 0.4
_exptl_crystal_size_min 0.2
_refine_diff_density_max 1.330
_refine_diff_density_min -0.953
_refine_diff_density_rms 0.099
_refine_ls_extinction_method none
_refine_ls_goodness_of_fit_ref 1.033
_refine_ls_hydrogen_treatment mixed
_refine_ls_matrix_type full
_refine_ls_number_parameters 486
_refine_ls_number_reflns 7168
_refine_ls_number_restraints 0
_refine_ls_restrained_S_all 1.033
_refine_ls_R_factor_all 0.0868
_refine_ls_R_factor_gt 0.0585
_refine_ls_shift/su_max 0.000
_refine_ls_shift/su_mean 0.000
_refine_ls_structure_factor_coef Fsqd
_refine_ls_weighting_details 'w=1/[\s^2^(Fo^2^)+(0.0837P)^2^+2.4530P] where P=(Fo^2^+2Fc^2^)/3'
_refine_ls_weighting_scheme calc
_refine_ls_wR_factor_gt 0.1461
_refine_ls_wR_factor_ref 0.1613
_reflns_Friedel_coverage 0.000
_reflns_number_gt 5211
_reflns_number_total 7168
_reflns_threshold_expression 'I > 2\s(I)'
_cod_data_source_file d0sc02717k2.cif
_cod_data_source_block Tp_MePh_Zn_3b
_cod_depositor_comments
;
The following automatic conversions were performed:

data item '_diffrn_radiation_probe' value 'X-ray' was changed to
'x-ray' in accordance with the
/home/data/users/saulius/crontab/automatic-downloads/rss-feeds/RSC/lib/dictionaries/cif_core.dic
dictionary named 'cif_core.dic' version 2.4.2 last updated on
2011-04-26.

Automatic conversion script
Id: cif_fix_values 7556 2019-12-06 15:28:31Z antanas 
;
_cod_original_cell_volume 1957.2(9)
_cod_database_code 1558344
_shelx_shelxl_version_number 2016/6
_shelx_space_group_comment
;
The symmetry employed for this shelxl refinement is uniquely defined
by the following loop, which should always be used as a source of
symmetry information in preference to the above space-group names.
They are only intended as comments.
;
_shelx_estimated_absorpt_t_max 0.868
_shelx_estimated_absorpt_t_min 0.594
_olex2_refinement_description
;
1. Fixed Uiso
 At 1.2 times of:
  All B(H) groups, All C(H) groups, All N(H) groups
 At 1.5 times of:
  All C(H,H,H) groups, All O(H) groups
2.a Ternary CH refined with riding coordinates:
 B1(H1)
2.b Aromatic/amide H refined with riding coordinates:
 C23(H23), C10(H10), C13(H13), C6(H6), C20(H20), C3(H3), C30(H30), C16(H16),
 C26(H26), C34(H34), C7(H7A), C8(H8), C9(H9), C35(H35), C36(H36), C37(H37),
 C19(H19), C28(H28), C17(H17), C27(H27), C29(H29), C18(H18)
2.c Idealised Me refined as rotating group:
 C21(H21A,H21B,H21C), C1(H1A,H1B,H1C), C11(H11A,H11B,H11C), C39(H39A,H39B,H39C)
2.d Idealised tetrahedral OH refined as rotating group:
 O3(H3A)
;
_platon_squeeze_void_probe_radius 1.20
_olex2_submission_special_instructions 'No special instructions were received'

loop_
_space_group_symop_operation_xyz
'x, y, z'
'-x, -y, -z'

loop_
_atom_site_label
_atom_site_type_symbol
_atom_site_fract_x
_atom_site_fract_y
_atom_site_fract_z
_atom_site_U_iso_or_equiv
_atom_site_adp_type
_atom_site_occupancy
_atom_site_site_symmetry_order
_atom_site_calc_flag
_atom_site_refinement_flags_posn
_atom_site_refinement_flags_adp
_atom_site_refinement_flags_occupancy
_atom_site_disorder_assembly
_atom_site_disorder_group
Zn1 Zn 0.26021(4) 0.66746(4) 0.34644(4) 0.01870(16) Uani 1 1 d . . . . .
S1 S 0.20833(10) 0.95533(10) 0.05525(9) 0.0305(3) Uani 1 1 d . . . . .
O1 O 0.2303(2) 0.8069(2) 0.3159(2) 0.0212(6) Uani 1 1 d . . . . .
N5 N 0.2991(3) 0.5212(3) 0.4527(3) 0.0196(8) Uani 1 1 d . . . . .
N2 N 0.4195(3) 0.7560(3) 0.4534(3) 0.0170(7) Uani 1 1 d . . . . .
N1 N 0.4078(3) 0.7382(3) 0.5401(3) 0.0195(8) Uani 1 1 d . . . . .
N3 N 0.1810(3) 0.6502(3) 0.5246(3) 0.0175(7) Uani 1 1 d . . . . .
N4 N 0.1418(3) 0.6669(3) 0.4420(3) 0.0187(7) Uani 1 1 d . . . . .
N6 N 0.2619(3) 0.5042(3) 0.3561(3) 0.0182(7) Uani 1 1 d . . . . .
N7 N 0.2398(3) 0.6903(3) 0.1639(3) 0.0229(8) Uani 1 1 d . . . . .
H7 H 0.247(4) 0.666(4) 0.095(3) 0.027 Uiso 1 1 d R . . . .
N8 N 0.2497(3) 0.8655(3) 0.0974(3) 0.0285(9) Uani 1 1 d . . . . .
C22 C 0.3223(3) 0.4260(3) 0.4566(3) 0.0197(9) Uani 1 1 d . . . . .
C24 C 0.2604(3) 0.3983(3) 0.2983(3) 0.0200(9) Uani 1 1 d . . . . .
C12 C 0.0986(3) 0.6533(3) 0.5839(3) 0.0219(9) Uani 1 1 d . . . . .
C23 C 0.2975(3) 0.3467(3) 0.3599(3) 0.0225(9) Uani 1 1 d . . . . .
H23 H 0.304132 0.271431 0.338617 0.027 Uiso 1 1 calc R . . . .
C31 C 0.2282(3) 0.7850(3) 0.2240(3) 0.0178(9) Uani 1 1 d . . . . .
C5 C 0.5670(3) 0.8938(3) 0.4026(3) 0.0194(9) Uani 1 1 d . . . . .
C2 C 0.4991(3) 0.8195(3) 0.6166(3) 0.0215(9) Uani 1 1 d . . . . .
C33 C 0.1361(3) 0.9392(3) 0.2120(3) 0.0226(9) Uani 1 1 d . . . . .
C14 C 0.0334(3) 0.6805(3) 0.4500(3) 0.0202(9) Uani 1 1 d . . . . .
C32 C 0.2070(3) 0.8644(3) 0.1779(3) 0.0218(9) Uani 1 1 d . . . . .
C15 C -0.0408(3) 0.6953(3) 0.3725(3) 0.0223(9) Uani 1 1 d . . . . .
C25 C 0.2205(4) 0.3457(3) 0.1887(3) 0.0254(10) Uani 1 1 d . . . . .
O3 O 0.3030(5) 0.6206(4) -0.0223(3) 0.0678(13) Uani 1 1 d . . . . .
H3A H 0.366432 0.605767 -0.011615 0.102 Uiso 1 1 calc GR . . . .
C10 C 0.5235(3) 0.8323(4) 0.3006(3) 0.0229(9) Uani 1 1 d . . . . .
H10 H 0.459537 0.759084 0.277103 0.028 Uiso 1 1 calc R . . . .
C13 C 0.0044(3) 0.6737(3) 0.5389(3) 0.0235(10) Uani 1 1 d . . . . .
H13 H -0.066082 0.681539 0.563573 0.028 Uiso 1 1 calc R . . . .
C6 C 0.6629(3) 1.0011(3) 0.4356(4) 0.0241(10) Uani 1 1 d . . . . .
H6 H 0.694308 1.045481 0.505338 0.029 Uiso 1 1 calc R . . . .
C4 C 0.5214(3) 0.8489(3) 0.4770(3) 0.0187(9) Uani 1 1 d . . . . .
C20 C -0.0468(4) 0.6373(4) 0.2711(3) 0.0264(10) Uani 1 1 d . . . . .
H20 H 0.002777 0.591090 0.250514 0.032 Uiso 1 1 calc R . . . .
C3 C 0.5731(3) 0.8901(3) 0.5779(3) 0.0221(9) Uani 1 1 d . . . . .
H3 H 0.645485 0.954595 0.613464 0.027 Uiso 1 1 calc R . . . .
C30 C 0.1207(4) 0.3584(4) 0.1409(3) 0.0271(10) Uani 1 1 d . . . . .
H30 H 0.080614 0.406601 0.179256 0.033 Uiso 1 1 calc R . . . .
C38 C 0.1271(4) 0.9951(3) 0.1469(3) 0.0238(10) Uani 1 1 d . . . . .
C16 C -0.1130(4) 0.7643(4) 0.4013(4) 0.0268(10) Uani 1 1 d . . . . .
H16 H -0.109805 0.804991 0.470427 0.032 Uiso 1 1 calc R . . . .
C26 C 0.2780(4) 0.2759(3) 0.1310(3) 0.0275(10) Uani 1 1 d . . . . .
H26 H 0.345996 0.266227 0.162480 0.033 Uiso 1 1 calc R . . . .
C34 C 0.0757(3) 0.9552(4) 0.2908(3) 0.0238(10) Uani 1 1 d . . . . .
H34 H 0.080687 0.917071 0.335155 0.029 Uiso 1 1 calc R . . . .
C21 C 0.3688(4) 0.4191(4) 0.5524(3) 0.0257(10) Uani 1 1 d . . . . .
H21A H 0.443687 0.485544 0.588547 0.039 Uiso 1 1 calc GR . . . .
H21B H 0.385603 0.346347 0.537372 0.039 Uiso 1 1 calc GR . . . .
H21C H 0.307527 0.420966 0.593928 0.039 Uiso 1 1 calc GR . . . .
C1 C 0.5085(4) 0.8266(4) 0.7208(3) 0.0289(10) Uani 1 1 d . . . . .
H1A H 0.443758 0.851833 0.748843 0.043 Uiso 1 1 calc GR . . . .
H1B H 0.587712 0.882944 0.761376 0.043 Uiso 1 1 calc GR . . . .
H1C H 0.500130 0.749799 0.721169 0.043 Uiso 1 1 calc GR . . . .
C7 C 0.7115(4) 1.0422(4) 0.3672(4) 0.0274(10) Uani 1 1 d . . . . .
H7A H 0.776866 1.114384 0.390339 0.033 Uiso 1 1 calc R . . . .
C8 C 0.6669(4) 0.9804(4) 0.2659(4) 0.0290(11) Uani 1 1 d . . . . .
H8 H 0.701302 1.009465 0.219382 0.035 Uiso 1 1 calc R . . . .
C9 C 0.5707(4) 0.8744(4) 0.2319(4) 0.0295(10) Uani 1 1 d . . . . .
H9 H 0.537907 0.831656 0.162164 0.035 Uiso 1 1 calc R . . . .
C35 C 0.0080(4) 1.0278(4) 0.3033(4) 0.0304(11) Uani 1 1 d . . . . .
H35 H -0.032773 1.040793 0.357631 0.037 Uiso 1 1 calc R . . . .
C11 C 0.1149(4) 0.6392(4) 0.6808(3) 0.0290(10) Uani 1 1 d . . . . .
H11A H 0.122480 0.562916 0.668842 0.044 Uiso 1 1 calc GR . . . .
H11B H 0.044425 0.644391 0.711012 0.044 Uiso 1 1 calc GR . . . .
H11C H 0.188630 0.700842 0.726402 0.044 Uiso 1 1 calc GR . . . .
C36 C -0.0012(4) 1.0822(4) 0.2375(4) 0.0330(12) Uani 1 1 d . . . . .
H36 H -0.049075 1.130987 0.247651 0.040 Uiso 1 1 calc R . . . .
C37 C 0.0564(4) 1.0678(4) 0.1587(4) 0.0288(11) Uani 1 1 d . . . . .
H37 H 0.049226 1.105013 0.113922 0.035 Uiso 1 1 calc R . . . .
C19 C -0.1247(4) 0.6464(4) 0.1995(4) 0.0323(11) Uani 1 1 d . . . . .
H19 H -0.128875 0.606010 0.130168 0.039 Uiso 1 1 calc R . . . .
C28 C 0.1383(4) 0.2317(4) -0.0177(4) 0.0349(12) Uani 1 1 d . . . . .
H28 H 0.109283 0.191807 -0.088142 0.042 Uiso 1 1 calc R . . . .
C17 C -0.1891(4) 0.7732(4) 0.3290(4) 0.0321(11) Uani 1 1 d . . . . .
H17 H -0.237429 0.820886 0.348954 0.038 Uiso 1 1 calc R . . . .
C27 C 0.2378(4) 0.2198(4) 0.0278(4) 0.0343(11) Uani 1 1 d . . . . .
H27 H 0.278947 0.173285 -0.011185 0.041 Uiso 1 1 calc R . . . .
C29 C 0.0800(4) 0.3017(4) 0.0387(4) 0.0358(12) Uani 1 1 d . . . . .
H29 H 0.011722 0.310605 0.006745 0.043 Uiso 1 1 calc R . . . .
C18 C -0.1960(4) 0.7144(4) 0.2293(4) 0.0338(12) Uani 1 1 d . . . . .
H18 H -0.249885 0.720343 0.180412 0.041 Uiso 1 1 calc R . . . .
B1 B 0.3042(4) 0.6316(4) 0.5391(4) 0.0195(10) Uani 1 1 d . . . . .
H1 H 0.319299 0.622646 0.604123 0.023 Uiso 1 1 calc R . . . .
C39 C 0.3104(13) 0.6688(8) -0.0951(6) 0.164(6) Uani 1 1 d . . . . .
H39A H 0.228393 0.656236 -0.127885 0.245 Uiso 1 1 calc GR . . . .
H39B H 0.351793 0.631233 -0.145281 0.245 Uiso 1 1 calc GR . . . .
H39C H 0.356332 0.752670 -0.062942 0.245 Uiso 1 1 calc GR . . . .
O2 O 0.2560(2) 0.6119(2) 0.2025(2) 0.0235(7) Uani 1 1 d . . . . .

loop_
_atom_site_aniso_label
_atom_site_aniso_U_11
_atom_site_aniso_U_22
_atom_site_aniso_U_33
_atom_site_aniso_U_23
_atom_site_aniso_U_13
_atom_site_aniso_U_12
Zn1 0.0138(2) 0.0133(3) 0.0328(3) 0.0114(2) 0.00642(19) 0.00658(18)
S1 0.0341(6) 0.0254(6) 0.0409(7) 0.0203(5) 0.0078(5) 0.0139(5)
O1 0.0182(14) 0.0180(15) 0.0329(18) 0.0130(13) 0.0072(12) 0.0096(11)
N5 0.0166(16) 0.0145(17) 0.035(2) 0.0152(16) 0.0073(15) 0.0081(14)
N2 0.0118(15) 0.0131(17) 0.031(2) 0.0112(15) 0.0051(14) 0.0075(13)
N1 0.0142(16) 0.0167(17) 0.032(2) 0.0119(16) 0.0058(14) 0.0087(14)
N3 0.0153(16) 0.0111(16) 0.030(2) 0.0090(15) 0.0079(14) 0.0077(13)
N4 0.0140(16) 0.0143(17) 0.031(2) 0.0102(15) 0.0042(14) 0.0072(13)
N6 0.0148(16) 0.0150(17) 0.029(2) 0.0107(15) 0.0045(14) 0.0091(13)
N7 0.0284(19) 0.0157(18) 0.029(2) 0.0110(17) 0.0069(16) 0.0103(15)
N8 0.034(2) 0.023(2) 0.039(2) 0.0184(18) 0.0114(17) 0.0147(16)
C22 0.0142(18) 0.017(2) 0.037(3) 0.017(2) 0.0100(17) 0.0088(16)
C24 0.0152(19) 0.013(2) 0.037(3) 0.0125(19) 0.0105(17) 0.0079(16)
C12 0.019(2) 0.0102(19) 0.037(3) 0.0105(18) 0.0079(18) 0.0026(16)
C23 0.0171(19) 0.012(2) 0.042(3) 0.012(2) 0.0112(18) 0.0064(16)
C31 0.0109(18) 0.015(2) 0.026(2) 0.0082(18) 0.0035(16) 0.0026(15)
C5 0.0073(17) 0.014(2) 0.040(3) 0.0107(19) 0.0073(17) 0.0073(15)
C2 0.0173(19) 0.016(2) 0.033(3) 0.0061(18) 0.0038(17) 0.0116(16)
C33 0.0157(19) 0.014(2) 0.037(3) 0.0104(19) 0.0015(18) 0.0050(16)
C14 0.0142(19) 0.0100(19) 0.038(3) 0.0099(18) 0.0076(17) 0.0057(15)
C32 0.0162(19) 0.016(2) 0.034(3) 0.0100(19) 0.0052(18) 0.0051(16)
C15 0.0107(18) 0.017(2) 0.041(3) 0.014(2) 0.0057(17) 0.0038(16)
C25 0.028(2) 0.010(2) 0.040(3) 0.0103(19) 0.0113(19) 0.0080(17)
O3 0.122(4) 0.056(3) 0.047(3) 0.024(2) 0.035(3) 0.053(3)
C10 0.0133(19) 0.017(2) 0.044(3) 0.015(2) 0.0104(18) 0.0069(16)
C13 0.0117(18) 0.017(2) 0.044(3) 0.013(2) 0.0089(18) 0.0060(16)
C6 0.018(2) 0.014(2) 0.041(3) 0.008(2) 0.0078(18) 0.0087(17)
C4 0.0133(18) 0.012(2) 0.036(3) 0.0105(18) 0.0074(17) 0.0107(16)
C20 0.021(2) 0.019(2) 0.043(3) 0.014(2) 0.0100(19) 0.0101(18)
C3 0.0103(18) 0.014(2) 0.039(3) 0.0070(19) 0.0039(17) 0.0050(16)
C30 0.022(2) 0.016(2) 0.042(3) 0.013(2) 0.007(2) 0.0034(17)
C38 0.019(2) 0.013(2) 0.037(3) 0.0104(19) 0.0014(18) 0.0030(16)
C16 0.020(2) 0.023(2) 0.042(3) 0.014(2) 0.0134(19) 0.0106(18)
C26 0.032(2) 0.014(2) 0.041(3) 0.012(2) 0.009(2) 0.0117(18)
C34 0.017(2) 0.020(2) 0.036(3) 0.011(2) 0.0033(18) 0.0087(17)
C21 0.021(2) 0.019(2) 0.047(3) 0.019(2) 0.013(2) 0.0119(18)
C1 0.026(2) 0.027(2) 0.033(3) 0.008(2) 0.0025(19) 0.0135(19)
C7 0.019(2) 0.014(2) 0.054(3) 0.016(2) 0.012(2) 0.0090(17)
C8 0.021(2) 0.028(2) 0.053(3) 0.028(2) 0.015(2) 0.0134(19)
C9 0.021(2) 0.030(3) 0.038(3) 0.012(2) 0.0070(19) 0.0104(19)
C35 0.022(2) 0.022(2) 0.049(3) 0.012(2) 0.011(2) 0.0121(19)
C11 0.031(2) 0.027(2) 0.043(3) 0.021(2) 0.016(2) 0.018(2)
C36 0.025(2) 0.017(2) 0.059(3) 0.014(2) 0.003(2) 0.0114(18)
C37 0.026(2) 0.014(2) 0.046(3) 0.015(2) -0.001(2) 0.0063(18)
C19 0.027(2) 0.030(3) 0.041(3) 0.018(2) 0.005(2) 0.007(2)
C28 0.041(3) 0.019(2) 0.038(3) 0.012(2) 0.003(2) 0.000(2)
C17 0.019(2) 0.033(3) 0.057(3) 0.026(3) 0.015(2) 0.0169(19)
C27 0.048(3) 0.016(2) 0.036(3) 0.008(2) 0.013(2) 0.010(2)
C29 0.028(2) 0.029(3) 0.048(3) 0.021(2) -0.002(2) 0.002(2)
C18 0.017(2) 0.046(3) 0.050(3) 0.029(3) 0.006(2) 0.015(2)
B1 0.018(2) 0.019(2) 0.027(3) 0.012(2) 0.0055(19) 0.0108(19)
C39 0.38(2) 0.085(6) 0.060(5) 0.050(5) 0.073(8) 0.092(9)
O2 0.0297(15) 0.0110(14) 0.0356(18) 0.0138(13) 0.0070(13) 0.0095(12)

loop_
_atom_type_symbol
_atom_type_description
_atom_type_scat_dispersion_real
_atom_type_scat_dispersion_imag
_atom_type_scat_source
C C 0.0033 0.0016 'International Tables Vol C Tables 4.2.6.8 and 6.1.1.4'
H H 0.0000 0.0000 'International Tables Vol C Tables 4.2.6.8 and 6.1.1.4'
B B 0.0013 0.0007 'International Tables Vol C Tables 4.2.6.8 and 6.1.1.4'
N N 0.0061 0.0033 'International Tables Vol C Tables 4.2.6.8 and 6.1.1.4'
O O 0.0106 0.0060 'International Tables Vol C Tables 4.2.6.8 and 6.1.1.4'
S S 0.1246 0.1234 'International Tables Vol C Tables 4.2.6.8 and 6.1.1.4'
Zn Zn 0.2839 1.4301 'International Tables Vol C Tables 4.2.6.8 and 6.1.1.4'

loop_
_geom_angle_atom_site_label_1
_geom_angle_atom_site_label_2
_geom_angle_atom_site_label_3
_geom_angle
_geom_angle_site_symmetry_1
_geom_angle_site_symmetry_3
_geom_angle_publ_flag
O1 Zn1 N6 169.63(11) . . ?
N2 Zn1 O1 100.80(11) . . ?
N2 Zn1 N6 89.55(12) . . ?
N4 Zn1 O1 93.88(12) . . ?
N4 Zn1 N2 97.81(13) . . ?
N4 Zn1 N6 85.37(12) . . ?
O2 Zn1 O1 79.81(11) . . ?
O2 Zn1 N2 123.05(12) . . ?
O2 Zn1 N4 139.14(12) . . ?
O2 Zn1 N6 93.98(12) . . ?
N8 S1 C38 94.5(2) . . ?
C31 O1 Zn1 108.0(2) . . ?
N6 N5 C22 110.1(3) . . ?
N6 N5 B1 121.0(3) . . ?
C22 N5 B1 128.8(4) . . ?
N1 N2 Zn1 111.7(2) . . ?
C4 N2 Zn1 139.1(3) . . ?
C4 N2 N1 106.2(3) . . ?
N2 N1 B1 120.4(3) . . ?
C2 N1 N2 110.4(3) . . ?
C2 N1 B1 129.1(4) . . ?
N4 N3 B1 120.3(3) . . ?
C12 N3 N4 110.0(3) . . ?
C12 N3 B1 129.7(4) . . ?
N3 N4 Zn1 114.1(2) . . ?
C14 N4 Zn1 139.1(3) . . ?
C14 N4 N3 106.8(3) . . ?
N5 N6 Zn1 110.4(2) . . ?
C24 N6 Zn1 140.7(3) . . ?
C24 N6 N5 107.3(3) . . ?
C31 N7 H7 131(3) . . ?
C31 N7 O2 118.3(4) . . ?
O2 N7 H7 111(3) . . ?
C32 N8 S1 110.9(3) . . ?
N5 C22 C23 107.0(4) . . ?
N5 C22 C21 123.2(4) . . ?
C23 C22 C21 129.8(4) . . ?
N6 C24 C23 108.9(4) . . ?
N6 C24 C25 124.0(4) . . ?
C23 C24 C25 127.1(4) . . ?
N3 C12 C13 107.7(4) . . ?
N3 C12 C11 123.4(4) . . ?
C13 C12 C11 129.0(4) . . ?
C22 C23 C24 106.6(4) . . ?
C22 C23 H23 126.7 . . ?
C24 C23 H23 126.7 . . ?
O1 C31 N7 122.2(4) . . ?
O1 C31 C32 121.7(4) . . ?
N7 C31 C32 116.1(4) . . ?
C10 C5 C6 118.2(4) . . ?
C10 C5 C4 122.6(3) . . ?
C6 C5 C4 119.1(4) . . ?
N1 C2 C3 107.0(4) . . ?
N1 C2 C1 123.2(4) . . ?
C3 C2 C1 129.7(4) . . ?
C38 C33 C32 109.3(4) . . ?
C34 C33 C32 130.5(4) . . ?
C34 C33 C38 120.1(4) . . ?
N4 C14 C15 123.1(4) . . ?
N4 C14 C13 109.4(4) . . ?
C13 C14 C15 127.4(4) . . ?
N8 C32 C31 119.3(4) . . ?
N8 C32 C33 116.0(4) . . ?
C33 C32 C31 124.6(4) . . ?
C20 C15 C14 121.9(4) . . ?
C20 C15 C16 118.9(4) . . ?
C16 C15 C14 119.1(4) . . ?
C30 C25 C24 121.6(4) . . ?
C26 C25 C24 119.7(4) . . ?
C26 C25 C30 118.6(4) . . ?
C39 O3 H3A 109.5 . . ?
C5 C10 H10 119.2 . . ?
C5 C10 C9 121.6(4) . . ?
C9 C10 H10 119.2 . . ?
C12 C13 C14 106.1(4) . . ?
C12 C13 H13 126.9 . . ?
C14 C13 H13 126.9 . . ?
C5 C6 H6 119.9 . . ?
C7 C6 C5 120.2(4) . . ?
C7 C6 H6 119.9 . . ?
N2 C4 C5 122.8(4) . . ?
N2 C4 C3 109.6(4) . . ?
C3 C4 C5 127.6(3) . . ?
C15 C20 H20 119.8 . . ?
C19 C20 C15 120.5(4) . . ?
C19 C20 H20 119.8 . . ?
C2 C3 C4 106.7(4) . . ?
C2 C3 H3 126.6 . . ?
C4 C3 H3 126.6 . . ?
C25 C30 H30 119.7 . . ?
C29 C30 C25 120.5(4) . . ?
C29 C30 H30 119.7 . . ?
C33 C38 S1 109.3(3) . . ?
C33 C38 C37 121.4(4) . . ?
C37 C38 S1 129.2(4) . . ?
C15 C16 H16 120.1 . . ?
C17 C16 C15 119.8(4) . . ?
C17 C16 H16 120.1 . . ?
C25 C26 H26 119.5 . . ?
C25 C26 C27 120.9(4) . . ?
C27 C26 H26 119.5 . . ?
C33 C34 H34 120.7 . . ?
C35 C34 C33 118.5(4) . . ?
C35 C34 H34 120.7 . . ?
C22 C21 H21A 109.5 . . ?
C22 C21 H21B 109.5 . . ?
C22 C21 H21C 109.5 . . ?
H21A C21 H21B 109.5 . . ?
H21A C21 H21C 109.5 . . ?
H21B C21 H21C 109.5 . . ?
C2 C1 H1A 109.5 . . ?
C2 C1 H1B 109.5 . . ?
C2 C1 H1C 109.5 . . ?
H1A C1 H1B 109.5 . . ?
H1A C1 H1C 109.5 . . ?
H1B C1 H1C 109.5 . . ?
C6 C7 H7A 119.5 . . ?
C8 C7 C6 121.0(4) . . ?
C8 C7 H7A 119.5 . . ?
C7 C8 H8 120.3 . . ?
C7 C8 C9 119.4(4) . . ?
C9 C8 H8 120.3 . . ?
C10 C9 C8 119.5(4) . . ?
C10 C9 H9 120.3 . . ?
C8 C9 H9 120.3 . . ?
C34 C35 H35 119.6 . . ?
C34 C35 C36 120.9(5) . . ?
C36 C35 H35 119.6 . . ?
C12 C11 H11A 109.5 . . ?
C12 C11 H11B 109.5 . . ?
C12 C11 H11C 109.5 . . ?
H11A C11 H11B 109.5 . . ?
H11A C11 H11C 109.5 . . ?
H11B C11 H11C 109.5 . . ?
C35 C36 H36 118.9 . . ?
C37 C36 C35 122.2(4) . . ?
C37 C36 H36 118.9 . . ?
C38 C37 H37 121.6 . . ?
C36 C37 C38 116.9(4) . . ?
C36 C37 H37 121.6 . . ?
C20 C19 H19 120.1 . . ?
C18 C19 C20 119.9(5) . . ?
C18 C19 H19 120.1 . . ?
C27 C28 H28 119.9 . . ?
C27 C28 C29 120.3(5) . . ?
C29 C28 H28 119.9 . . ?
C16 C17 H17 119.5 . . ?
C18 C17 C16 121.0(4) . . ?
C18 C17 H17 119.5 . . ?
C26 C27 H27 120.2 . . ?
C28 C27 C26 119.7(5) . . ?
C28 C27 H27 120.2 . . ?
C30 C29 C28 120.0(4) . . ?
C30 C29 H29 120.0 . . ?
C28 C29 H29 120.0 . . ?
C19 C18 H18 120.0 . . ?
C17 C18 C19 120.0(4) . . ?
C17 C18 H18 120.0 . . ?
N5 B1 N1 109.8(3) . . ?
N5 B1 N3 108.8(3) . . ?
N5 B1 H1 109.6 . . ?
N1 B1 H1 109.6 . . ?
N3 B1 N1 109.6(3) . . ?
N3 B1 H1 109.6 . . ?
O3 C39 H39A 109.5 . . ?
O3 C39 H39B 109.5 . . ?
O3 C39 H39C 109.5 . . ?
H39A C39 H39B 109.5 . . ?
H39A C39 H39C 109.5 . . ?
H39B C39 H39C 109.5 . . ?
N7 O2 Zn1 111.6(2) . . ?

loop_
_geom_bond_atom_site_label_1
_geom_bond_atom_site_label_2
_geom_bond_distance
_geom_bond_site_symmetry_2
_geom_bond_publ_flag
Zn1 O1 2.132(3) . ?
Zn1 N2 2.062(3) . ?
Zn1 N4 2.051(3) . ?
Zn1 N6 2.188(3) . ?
Zn1 O2 1.954(3) . ?
S1 N8 1.665(4) . ?
S1 C38 1.728(5) . ?
O1 C31 1.262(5) . ?
N5 N6 1.356(5) . ?
N5 C22 1.366(5) . ?
N5 B1 1.527(6) . ?
N2 N1 1.370(5) . ?
N2 C4 1.346(5) . ?
N1 C2 1.351(5) . ?
N1 B1 1.553(5) . ?
N3 N4 1.361(5) . ?
N3 C12 1.352(5) . ?
N3 B1 1.547(5) . ?
N4 C14 1.347(5) . ?
N6 C24 1.337(5) . ?
N7 H7 0.96(5) . ?
N7 C31 1.294(5) . ?
N7 O2 1.376(4) . ?
N8 C32 1.315(5) . ?
C22 C23 1.367(6) . ?
C22 C21 1.495(6) . ?
C24 C23 1.406(6) . ?
C24 C25 1.467(6) . ?
C12 C13 1.378(6) . ?
C12 C11 1.489(6) . ?
C23 H23 0.9500 . ?
C31 C32 1.482(6) . ?
C5 C10 1.380(6) . ?
C5 C6 1.406(5) . ?
C5 C4 1.471(6) . ?
C2 C3 1.379(6) . ?
C2 C1 1.478(6) . ?
C33 C32 1.450(6) . ?
C33 C38 1.398(6) . ?
C33 C34 1.386(6) . ?
C14 C15 1.467(6) . ?
C14 C13 1.391(6) . ?
C15 C20 1.388(6) . ?
C15 C16 1.398(6) . ?
C25 C30 1.394(6) . ?
C25 C26 1.385(6) . ?
O3 H3A 0.8400 . ?
O3 C39 1.405(8) . ?
C10 H10 0.9500 . ?
C10 C9 1.382(6) . ?
C13 H13 0.9500 . ?
C6 H6 0.9500 . ?
C6 C7 1.376(6) . ?
C4 C3 1.386(6) . ?
C20 H20 0.9500 . ?
C20 C19 1.388(6) . ?
C3 H3 0.9500 . ?
C30 H30 0.9500 . ?
C30 C29 1.376(6) . ?
C38 C37 1.411(6) . ?
C16 H16 0.9500 . ?
C16 C17 1.381(6) . ?
C26 H26 0.9500 . ?
C26 C27 1.386(6) . ?
C34 H34 0.9500 . ?
C34 C35 1.382(6) . ?
C21 H21A 0.9800 . ?
C21 H21B 0.9800 . ?
C21 H21C 0.9800 . ?
C1 H1A 0.9800 . ?
C1 H1B 0.9800 . ?
C1 H1C 0.9800 . ?
C7 H7A 0.9500 . ?
C7 C8 1.374(6) . ?
C8 H8 0.9500 . ?
C8 C9 1.396(6) . ?
C9 H9 0.9500 . ?
C35 H35 0.9500 . ?
C35 C36 1.391(7) . ?
C11 H11A 0.9800 . ?
C11 H11B 0.9800 . ?
C11 H11C 0.9800 . ?
C36 H36 0.9500 . ?
C36 C37 1.366(7) . ?
C37 H37 0.9500 . ?
C19 H19 0.9500 . ?
C19 C18 1.382(6) . ?
C28 H28 0.9500 . ?
C28 C27 1.371(7) . ?
C28 C29 1.385(7) . ?
C17 H17 0.9500 . ?
C17 C18 1.367(7) . ?
C27 H27 0.9500 . ?
C29 H29 0.9500 . ?
C18 H18 0.9500 . ?
B1 H1 1.0000 . ?
C39 H39A 0.9800 . ?
C39 H39B 0.9800 . ?
C39 H39C 0.9800 . ?

loop_
_platon_squeeze_void_nr
_platon_squeeze_void_average_x
_platon_squeeze_void_average_y
_platon_squeeze_void_average_z
_platon_squeeze_void_volume
_platon_squeeze_void_count_electrons
_platon_squeeze_void_content
1 0.000 0.500 1.000 20 1 ' '
2 0.500 0.500 1.000 107 39 ' '
3 0.500 1.000 1.000 58 5 ' '
